data_4087178
loop_
_publ_author_name
'Axtell, Jonathan C.'
'Kirlikovali, Kent O.'
'Jung, Dahee'
'Dziedzic, Rafal M.'
'Rheingold, Arnold L.'
'Spokoyny, Alexander M.'

_publ_section_title
;
 Metal-Free Peralkylation of the closo-Hexaborate Anion
;
_journal_issue 6
_journal_name_full Organometallics
_journal_page_first 1204
_journal_paper_doi 10.1021/acs.organomet.7b00078
_journal_volume 36
_journal_year 2017
_chemical_absolute_configuration ad
_chemical_formula_moiety 'C42 H37 B6 Br6, C16 H36 N'
_chemical_formula_sum 'C58 H73 B6 Br6 N'
_chemical_formula_weight 1328.49
_space_group_crystal_system monoclinic
_space_group_IT_number 4
_space_group_name_Hall 'P 2yb'
_space_group_name_H-M_alt 'P 1 21 1'
_symmetry_space_group_name_Hall 'P 2yb'
_symmetry_space_group_name_H-M 'P 1 21 1'
_atom_sites_solution_hydrogens mixed
_atom_sites_solution_primary dual
_audit_creation_date 2016-12-23
_audit_creation_method
;
Olex2 1.2-beta
(compiled 2016.11.30 svn.r3356 for OlexSys, GUI svn.r5269)
;
_cell_angle_alpha 90
_cell_angle_beta 101.865(3)
_cell_angle_gamma 90
_cell_formula_units_Z 4
_cell_length_a 18.7455(18)
_cell_length_b 15.5711(13)
_cell_length_c 20.7630(19)
_cell_measurement_reflns_used 9729
_cell_measurement_temperature 100
_cell_measurement_theta_max 69.951
_cell_measurement_theta_min 3.563
_cell_volume 5931.0(9)
_computing_cell_refinement 'SAINT v8.37A (Bruker, 2015)'
_computing_data_reduction 'SAINT v8.37A (Bruker, 2015)'
_computing_molecular_graphics 'Olex2 (Dolomanov et al., 2009)'
_computing_publication_material 'Olex2 (Dolomanov et al., 2009)'
_computing_structure_refinement 'XL (Sheldrick, 2008)'
_computing_structure_solution 'ShelXT (Sheldrick, 2015)'
_diffrn_ambient_temperature 100.0
_diffrn_measured_fraction_theta_full 1.000
_diffrn_measured_fraction_theta_max 0.997
_diffrn_measurement_device_type 'Bruker APEX-II CCD'
_diffrn_measurement_method '\f and \w scans'
_diffrn_radiation_type CuK\a
_diffrn_radiation_wavelength 1.54178
_diffrn_reflns_av_R_equivalents 0.0574
_diffrn_reflns_av_unetI/netI 0.0403
_diffrn_reflns_Laue_measured_fraction_full 1.000
_diffrn_reflns_Laue_measured_fraction_max 0.997
_diffrn_reflns_limit_h_max 22
_diffrn_reflns_limit_h_min -21
_diffrn_reflns_limit_k_max 18
_diffrn_reflns_limit_k_min -18
_diffrn_reflns_limit_l_max 25
_diffrn_reflns_limit_l_min -25
_diffrn_reflns_number 104889
_diffrn_reflns_point_group_measured_fraction_full 1.000
_diffrn_reflns_point_group_measured_fraction_max 0.998
_diffrn_reflns_theta_full 67.679
_diffrn_reflns_theta_max 70.197
_diffrn_reflns_theta_min 2.174
_diffrn_standards_number 0
_exptl_absorpt_coefficient_mu 5.158
_exptl_absorpt_correction_T_max 0.3220
_exptl_absorpt_correction_T_min 0.1664
_exptl_absorpt_correction_type multi-scan
_exptl_absorpt_process_details
;
SADABS-2016/2 (Bruker,2016/2) was used for absorption correction.
wR2(int) was 0.1209 before and 0.0711 after correction.
The Ratio of minimum to maximum transmission is 0.5168.
The \l/2 correction factor is Not present.
;
_exptl_crystal_colour colourless
_exptl_crystal_colour_primary colourless
_exptl_crystal_density_diffrn 1.488
_exptl_crystal_description plate
_exptl_crystal_F_000 2672
_exptl_crystal_size_max 0.28
_exptl_crystal_size_mid 0.27
_exptl_crystal_size_min 0.07
_refine_diff_density_max 0.631
_refine_diff_density_min -0.410
_refine_diff_density_rms 0.070
_refine_ls_abs_structure_details
;
 Refined as an inversion twin.
;
_refine_ls_abs_structure_Flack 0.549(13)
_refine_ls_extinction_method none
_refine_ls_goodness_of_fit_ref 1.054
_refine_ls_hydrogen_treatment mixed
_refine_ls_matrix_type full
_refine_ls_number_parameters 1291
_refine_ls_number_reflns 22152
_refine_ls_number_restraints 4
_refine_ls_restrained_S_all 1.054
_refine_ls_R_factor_all 0.0380
_refine_ls_R_factor_gt 0.0335
_refine_ls_shift/su_max 0.001
_refine_ls_shift/su_mean 0.000
_refine_ls_structure_factor_coef Fsqd
_refine_ls_weighting_details 'w=1/[\s^2^(Fo^2^)+(0.0375P)^2^+3.1969P] where P=(Fo^2^+2Fc^2^)/3'
_refine_ls_weighting_scheme calc
_refine_ls_wR_factor_gt 0.0787
_refine_ls_wR_factor_ref 0.0814
_reflns_Friedel_coverage 0.924
_reflns_Friedel_fraction_full 1.000
_reflns_Friedel_fraction_max 0.998
_reflns_number_gt 20516
_reflns_number_total 22152
_reflns_threshold_expression 'I > 2\s(I)'
_cod_data_source_file om7b00078_si_002.cif
_cod_data_source_block spok57_0m_a
_cod_depositor_comments 'Adding full bibliography for 4087178.cif.'
_cod_database_code 4087178
_shelx_space_group_comment
;
The symmetry employed for this shelxl refinement is uniquely defined
by the following loop, which should always be used as a source of
symmetry information in preference to the above space-group names.
They are only intended as comments.
;
_shelx_estimated_absorpt_t_max 0.714
_shelx_estimated_absorpt_t_min 0.326
_olex2_refinement_description
;
1. Twinned data refinement
 Scales: 0.451(13) 0.549(13)
2. Fixed Uiso
 At 1.2 times of:
  All C(H) groups, All C(H,H) groups
 At 1.5 times of:
  All C(H,H,H) groups
3. Restrained distances
 B9-H8A
 1.18 with sigma of 0.001
 B7-H8A
 1.18 with sigma of 0.001
 B8-H8A
 1.18 with sigma of 0.001
4. Others
 Fixed Uiso: H8A(0.1) H3(0.1)
 Fixed X: H3(1.023801)
 Fixed Y: H3(0.5169)
 Fixed Z: H3(0.8145)
5.a Secondary CH2 refined with riding coordinates:
 C70(H70A,H70B), C101(H10D,H10E), C97(H97A,H97B), C84(H84A,H84B), C87(H87A,
 H87B), C103(H10F,H10G), C99(H99A,H99B), C93(H93A,H93B), C98(H98A,H98B),
 C95(H95A,H95B), C107(H10H,H10I), C28(H28A,H28B), C106(H10M,H10N), C14(H14A,
 H14B), C35(H35A,H35B), C77(H77A,H77B), C109(H10O,H10P), C42(H42A,H42B),
 C105(H10Q,H10R), C86(H86A,H86B), C89(H89A,H89B), C113(H11A,H11B), C63(H63A,
 H63B), C111(H11F,H11G), C85(H85A,H85B), C7(H7A,H7B), C110(H11H,H11I), C21(H21A,
 H21B), C56(H56A,H56B), C94(H94A,H94B), C102(H10S,H10T), C115(H11J,H11K),
 C90(H90A,H90B), C114(H11L,H11M), C91(H91A,H91B), C49(H49A,H49B)
5.b Aromatic/amide H refined with riding coordinates:
 C58(H58), C16(H16), C64(H64), C57(H57), C43(H43), C46(H46), C9(H9), C22(H22),
 C68(H68), C79(H79), C53(H53), C72(H72), C61(H61), C40(H40), C39(H39), C18(H18),
  C36(H36), C54(H54), C50(H50), C37(H37), C5(H5), C2(H2), C67(H67), C51(H51),
 C60(H60), C81(H81), C33(H33), C19(H19), C26(H26), C3(H3A), C47(H47), C65(H65),
 C11(H11), C71(H71), C15(H15), C44(H44), C6(H6), C25(H25), C8(H8), C32(H32),
 C74(H74), C23(H23), C75(H75), C12(H12), C30(H30), C82(H82), C78(H78), C29(H29)
5.c Idealised Me refined as rotating group:
 C104(H10J,H10K,H10L), C96(H96A,H96B,H96C), C112(H11C,H11D,H11E), C100(H10A,
 H10B,H10C), C88(H88A,H88B,H88C), C92(H92A,H92B,H92C), C116(H11N,H11O,H11P),
 C108(H10U,H10V,H10W)
;
_shelx_shelxl_version_number 2014/7
_olex2_submission_special_instructions 'No special instructions were received'

loop_
_space_group_symop_operation_xyz
'x, y, z'
'-x, y+1/2, -z'

loop_
_atom_site_label
_atom_site_type_symbol
_atom_site_fract_x
_atom_site_fract_y
_atom_site_fract_z
_atom_site_U_iso_or_equiv
_atom_site_adp_type
_atom_site_occupancy
_atom_site_site_symmetry_order
_atom_site_calc_flag
_atom_site_refinement_flags_posn
Br6 Br 1.36753(3) 0.51690(4) 0.98100(3) 0.03529(14) Uani 1 1 d .
Br4 Br 0.77550(4) 0.89402(4) 0.76353(3) 0.03871(15) Uani 1 1 d .
Br7 Br 0.52735(3) 0.46362(4) 0.65815(3) 0.03042(13) Uani 1 1 d .
Br11 Br 0.35816(4) -0.23599(4) 1.03893(3) 0.04256(16) Uani 1 1 d .
Br10 Br 0.47709(3) -0.48941(3) 0.83203(3) 0.02864(12) Uani 1 1 d .
Br9 Br 0.89505(3) 0.11510(4) 0.80425(3) 0.03928(15) Uani 1 1 d .
Br3 Br 0.65194(3) 0.46409(5) 0.51677(3) 0.04036(15) Uani 1 1 d .
Br8 Br 0.63536(4) 0.22180(4) 0.47551(3) 0.04395(16) Uani 1 1 d .
Br12 Br 0.07480(4) -0.13301(4) 0.70176(4) 0.04534(17) Uani 1 1 d .
Br1 Br 1.19896(4) 0.07227(4) 0.73214(3) 0.04596(17) Uani 1 1 d .
Br2 Br 0.94992(4) 0.19739(5) 0.44808(3) 0.04484(17) Uani 1 1 d .
Br5 Br 1.06614(5) 0.79376(5) 1.04801(4) 0.05216(19) Uani 1 1 d .
C58 C 0.5652(3) 0.0696(4) 0.5077(3) 0.0280(12) Uani 1 1 d .
H58 H 0.5387 0.0722 0.4635 0.034 Uiso 1 1 calc R
C10 C 0.9971(3) 0.2767(4) 0.5132(3) 0.0328(13) Uani 1 1 d .
N1 N 0.7372(2) -0.3510(3) 0.9875(2) 0.0223(9) Uani 1 1 d .
C16 C 0.7880(3) 0.3768(4) 0.5580(3) 0.0312(12) Uani 1 1 d .
H16 H 0.7867 0.3700 0.5123 0.037 Uiso 1 1 calc R
C64 C 0.5763(3) -0.2583(3) 0.8046(3) 0.0239(11) Uani 1 1 d .
H64 H 0.6117 -0.2395 0.7809 0.029 Uiso 1 1 calc R
C55 C 0.6452(3) 0.1418(3) 0.8041(3) 0.0234(11) Uani 1 1 d .
C27 C 0.8743(3) 0.6523(3) 0.6773(3) 0.0246(11) Uani 1 1 d .
C76 C 0.3863(3) -0.0172(3) 0.8906(3) 0.0238(11) Uani 1 1 d .
C70 C 0.5722(3) -0.1073(3) 0.8481(3) 0.0262(11) Uani 1 1 d .
H70A H 0.6233 -0.1036 0.8425 0.031 Uiso 1 1 calc R
H70B H 0.5705 -0.0847 0.8924 0.031 Uiso 1 1 calc R
C57 C 0.5512(3) 0.0053(3) 0.5495(3) 0.0265(11) Uani 1 1 d .
H57 H 0.5149 -0.0364 0.5333 0.032 Uiso 1 1 calc R
C48 C 0.4252(3) 0.1870(3) 0.6523(2) 0.0243(11) Uani 1 1 d .
C101 C 0.6656(3) 0.8325(3) 0.5002(3) 0.0228(11) Uani 1 1 d .
H10D H 0.6323 0.8823 0.4978 0.027 Uiso 1 1 calc R
H10E H 0.6484 0.7972 0.4604 0.027 Uiso 1 1 calc R
C43 C 0.4826(3) 0.2060(4) 0.6209(3) 0.0286(12) Uani 1 1 d .
H43 H 0.5010 0.1617 0.5974 0.034 Uiso 1 1 calc R
C46 C 0.4322(3) 0.3347(3) 0.6912(3) 0.0239(11) Uani 1 1 d .
H46 H 0.4156 0.3785 0.7164 0.029 Uiso 1 1 calc R
C9 C 1.0363(3) 0.2462(4) 0.5728(3) 0.0345(13) Uani 1 1 d .
H9 H 1.0410 0.1862 0.5810 0.041 Uiso 1 1 calc R
C38 C 1.2831(3) 0.5601(3) 0.9207(3) 0.0260(11) Uani 1 1 d .
C22 C 0.8068(3) 0.6480(4) 0.6966(3) 0.0315(13) Uani 1 1 d .
H22 H 0.7805 0.5955 0.6920 0.038 Uiso 1 1 calc R
C97 C 0.6588(3) -0.3300(3) 0.9928(3) 0.0238(11) Uani 1 1 d .
H97A H 0.6344 -0.2996 0.9524 0.029 Uiso 1 1 calc R
H97B H 0.6322 -0.3845 0.9952 0.029 Uiso 1 1 calc R
C83 C 0.3240(3) -0.1593(3) 0.6990(3) 0.0248(11) Uani 1 1 d .
C1 C 1.1271(3) 0.3186(4) 0.8323(3) 0.0271(12) Uani 1 1 d .
C84 C 0.4050(3) -0.1585(3) 0.7023(3) 0.0276(12) Uani 1 1 d .
H84A H 0.4137 -0.1684 0.6575 0.033 Uiso 1 1 calc R
H84B H 0.4271 -0.2070 0.7302 0.033 Uiso 1 1 calc R
C20 C 0.8507(3) 0.3581(3) 0.6718(3) 0.0241(11) Uani 1 1 d .
C73 C 0.3683(3) -0.1458(4) 0.9796(3) 0.0287(12) Uani 1 1 d .
C87 C 0.7027(3) -0.5068(4) 0.8366(3) 0.0326(13) Uani 1 1 d .
H87A H 0.6758 -0.4648 0.8049 0.039 Uiso 1 1 calc R
H87B H 0.7541 -0.5070 0.8318 0.039 Uiso 1 1 calc R
C103 C 0.5832(3) 0.7425(3) 0.5558(3) 0.0271(12) Uani 1 1 d .
H10F H 0.5471 0.7897 0.5486 0.033 Uiso 1 1 calc R
H10G H 0.5715 0.7029 0.5178 0.033 Uiso 1 1 calc R
C68 C 0.4961(3) -0.2299(3) 0.8769(2) 0.0253(11) Uani 1 1 d .
H68 H 0.4749 -0.1907 0.9026 0.030 Uiso 1 1 calc R
C41 C 1.1590(3) 0.6168(3) 0.8335(3) 0.0235(11) Uani 1 1 d .
C79 C 0.2198(3) -0.1970(4) 0.7457(3) 0.0326(13) Uani 1 1 d .
H79 H 0.2001 -0.2264 0.7782 0.039 Uiso 1 1 calc R
C53 C 0.7645(3) 0.0799(4) 0.8486(3) 0.0290(12) Uani 1 1 d .
H53 H 0.7942 0.0421 0.8786 0.035 Uiso 1 1 calc R
C99 C 0.5748(3) -0.2518(4) 1.0544(3) 0.0279(12) Uani 1 1 d .
H99A H 0.5449 -0.3047 1.0501 0.034 Uiso 1 1 calc R
H99B H 0.5547 -0.2137 1.0169 0.034 Uiso 1 1 calc R
B12 B 0.5221(3) -0.0491(4) 0.7938(3) 0.0238(12) Uani 1 1 d .
C72 C 0.3208(3) -0.1409(4) 0.9193(3) 0.0303(12) Uani 1 1 d .
H72 H 0.2824 -0.1814 0.9077 0.036 Uiso 1 1 calc R
C61 C 0.6436(3) 0.0617(4) 0.6360(3) 0.0300(12) Uani 1 1 d .
H61 H 0.6718 0.0582 0.6795 0.036 Uiso 1 1 calc R
C93 C 0.7836(3) -0.2706(3) 0.9928(3) 0.0274(11) Uani 1 1 d .
H93A H 0.8322 -0.2863 0.9849 0.033 Uiso 1 1 calc R
H93B H 0.7904 -0.2483 1.0383 0.033 Uiso 1 1 calc R
C98 C 0.6531(3) -0.2747(4) 1.0526(3) 0.0289(12) Uani 1 1 d .
H98A H 0.6750 -0.3061 1.0933 0.035 Uiso 1 1 calc R
H98B H 0.6813 -0.2211 1.0514 0.035 Uiso 1 1 calc R
C66 C 0.5038(3) -0.3705(3) 0.8346(2) 0.0229(11) Uani 1 1 d .
C40 C 1.2171(3) 0.5784(4) 0.8116(3) 0.0300(12) Uani 1 1 d .
H40 H 1.2139 0.5718 0.7656 0.036 Uiso 1 1 calc R
C39 C 1.2791(3) 0.5496(4) 0.8545(3) 0.0280(12) Uani 1 1 d .
H39 H 1.3178 0.5234 0.8385 0.034 Uiso 1 1 calc R
C52 C 0.7944(3) 0.1294(3) 0.8059(3) 0.0276(12) Uani 1 1 d .
C95 C 0.7840(3) -0.1113(3) 0.9674(3) 0.0303(12) Uani 1 1 d .
H95A H 0.7540 -0.0667 0.9406 0.036 Uiso 1 1 calc R
H95B H 0.7800 -0.1025 1.0137 0.036 Uiso 1 1 calc R
C17 C 0.7310(3) 0.4167(4) 0.5795(3) 0.0283(12) Uani 1 1 d .
C107 C 0.8277(3) 0.6433(4) 0.5007(3) 0.0316(12) Uani 1 1 d .
H10H H 0.8783 0.6643 0.5155 0.038 Uiso 1 1 calc R
H10I H 0.8094 0.6261 0.5403 0.038 Uiso 1 1 calc R
C104 C 0.5777(3) 0.6945(4) 0.6182(3) 0.0341(13) Uani 1 1 d .
H10J H 0.5274 0.6755 0.6155 0.051 Uiso 1 1 calc GR
H10K H 0.5923 0.7326 0.6562 0.051 Uiso 1 1 calc GR
H10L H 0.6101 0.6444 0.6232 0.051 Uiso 1 1 calc GR
C28 C 0.9074(3) 0.5750(3) 0.6524(3) 0.0264(11) Uani 1 1 d .
H28A H 0.9344 0.5930 0.6184 0.032 Uiso 1 1 calc R
H28B H 0.8681 0.5353 0.6316 0.032 Uiso 1 1 calc R
C18 C 0.7313(3) 0.4257(4) 0.6458(3) 0.0308(12) Uani 1 1 d .
H18 H 0.6913 0.4516 0.6601 0.037 Uiso 1 1 calc R
C62 C 0.5890(3) 0.0000(3) 0.6151(3) 0.0243(11) Uani 1 1 d .
C36 C 1.1668(3) 0.6276(4) 0.9013(3) 0.0271(12) Uani 1 1 d .
H36 H 1.1289 0.6549 0.9178 0.033 Uiso 1 1 calc R
C54 C 0.6903(3) 0.0862(3) 0.8471(3) 0.0278(12) Uani 1 1 d .
H54 H 0.6696 0.0516 0.8762 0.033 Uiso 1 1 calc R
B3 B 1.0399(3) 0.5554(4) 0.7685(3) 0.0249(13) Uani 1 1 d .
C50 C 0.6784(3) 0.1932(4) 0.7633(3) 0.0324(13) Uani 1 1 d .
H50 H 0.6495 0.2329 0.7344 0.039 Uiso 1 1 calc R
C37 C 1.2284(3) 0.5993(4) 0.9453(3) 0.0279(12) Uani 1 1 d .
H37 H 1.2327 0.6067 0.9914 0.033 Uiso 1 1 calc R
C5 C 1.1038(3) 0.1728(4) 0.7926(3) 0.0364(14) Uani 1 1 d .
H5 H 1.0731 0.1238 0.7855 0.044 Uiso 1 1 calc R
C34 C 0.9476(3) 0.5903(4) 0.8955(3) 0.0280(12) Uani 1 1 d .
C2 C 1.1940(3) 0.3148(4) 0.8138(3) 0.0300(12) Uani 1 1 d .
H2 H 1.2254 0.3633 0.8211 0.036 Uiso 1 1 calc R
C106 C 0.7808(3) 0.7160(4) 0.4663(3) 0.0310(12) Uani 1 1 d .
H10M H 0.7285 0.7006 0.4594 0.037 Uiso 1 1 calc R
H10N H 0.7929 0.7279 0.4229 0.037 Uiso 1 1 calc R
C14 C 1.0953(3) 0.4542(4) 0.6637(3) 0.0286(12) Uani 1 1 d .
H14A H 1.1051 0.5096 0.6437 0.034 Uiso 1 1 calc R
H14B H 1.1426 0.4308 0.6874 0.034 Uiso 1 1 calc R
B1 B 0.9640(3) 0.5039(4) 0.7942(3) 0.0243(12) Uani 1 1 d .
C35 C 0.9134(3) 0.5256(4) 0.8455(3) 0.0282(12) Uani 1 1 d .
H35A H 0.8660 0.5480 0.8212 0.034 Uiso 1 1 calc R
H35B H 0.9039 0.4722 0.8682 0.034 Uiso 1 1 calc R
C77 C 0.3979(3) 0.0485(3) 0.8407(3) 0.0324(13) Uani 1 1 d .
H77A H 0.4231 0.0988 0.8641 0.039 Uiso 1 1 calc R
H77B H 0.3497 0.0680 0.8159 0.039 Uiso 1 1 calc R
C67 C 0.4731(3) -0.3149(3) 0.8734(3) 0.0258(11) Uani 1 1 d .
H67 H 0.4376 -0.3342 0.8968 0.031 Uiso 1 1 calc R
C51 C 0.7521(3) 0.1877(4) 0.7640(3) 0.0330(13) Uani 1 1 d .
H51 H 0.7736 0.2234 0.7361 0.040 Uiso 1 1 calc R
C4 C 1.1704(3) 0.1720(4) 0.7741(3) 0.0329(13) Uani 1 1 d .
C13 C 1.0624(3) 0.3930(4) 0.6100(3) 0.0250(11) Uani 1 1 d .
C60 C 0.6577(3) 0.1269(4) 0.5956(3) 0.0305(12) Uani 1 1 d .
H60 H 0.6936 0.1691 0.6114 0.037 Uiso 1 1 calc R
C109 C 0.7424(3) 0.9046(4) 0.4313(3) 0.0272(11) Uani 1 1 d .
H10O H 0.7934 0.9192 0.4295 0.033 Uiso 1 1 calc R
H10P H 0.7260 0.8598 0.3976 0.033 Uiso 1 1 calc R
C81 C 0.2028(3) -0.1083(4) 0.6498(3) 0.0338(13) Uani 1 1 d .
H81 H 0.1713 -0.0775 0.6159 0.041 Uiso 1 1 calc R
C33 C 0.9885(3) 0.5661(4) 0.9568(3) 0.0306(12) Uani 1 1 d .
H33 H 0.9924 0.5068 0.9677 0.037 Uiso 1 1 calc R
C42 C 1.0897(3) 0.6384(3) 0.7861(3) 0.0264(11) Uani 1 1 d .
H42A H 1.1014 0.6624 0.7453 0.032 Uiso 1 1 calc R
H42B H 1.0627 0.6826 0.8056 0.032 Uiso 1 1 calc R
C19 C 0.7914(3) 0.3960(4) 0.6910(3) 0.0281(12) Uani 1 1 d .
H19 H 0.7919 0.4018 0.7366 0.034 Uiso 1 1 calc R
C105 C 0.7969(3) 0.7941(4) 0.5108(3) 0.0283(11) Uani 1 1 d .
H10Q H 0.8016 0.7747 0.5569 0.034 Uiso 1 1 calc R
H10R H 0.8448 0.8175 0.5065 0.034 Uiso 1 1 calc R
C26 C 0.9107(3) 0.7306(4) 0.6849(3) 0.0321(13) Uani 1 1 d .
H26 H 0.9566 0.7350 0.6724 0.038 Uiso 1 1 calc R
C3 C 1.2162(3) 0.2421(4) 0.7848(3) 0.0342(13) Uani 1 1 d .
H3A H 1.2623 0.2406 0.7726 0.041 Uiso 1 1 calc R
C47 C 0.4014(3) 0.2530(3) 0.6874(3) 0.0247(11) Uani 1 1 d .
H47 H 0.3628 0.2421 0.7096 0.030 Uiso 1 1 calc R
C86 C 0.6995(3) -0.4784(3) 0.9063(3) 0.0272(11) Uani 1 1 d .
H86A H 0.7249 -0.5209 0.9385 0.033 Uiso 1 1 calc R
H86B H 0.6481 -0.4749 0.9110 0.033 Uiso 1 1 calc R
C89 C 0.7678(3) -0.4129(3) 1.0425(3) 0.0258(11) Uani 1 1 d .
H89A H 0.7348 -0.4631 1.0388 0.031 Uiso 1 1 calc R
H89B H 0.7670 -0.3844 1.0849 0.031 Uiso 1 1 calc R
C65 C 0.5535(3) -0.3434(3) 0.7990(3) 0.0238(11) Uani 1 1 d .
H65 H 0.5720 -0.3820 0.7710 0.029 Uiso 1 1 calc R
C59 C 0.6179(3) 0.1297(4) 0.5309(3) 0.0288(12) Uani 1 1 d .
B2 B 1.0462(3) 0.4497(4) 0.8000(3) 0.0252(13) Uani 1 1 d .
C11 C 0.9901(3) 0.3639(4) 0.5005(3) 0.0326(12) Uani 1 1 d .
H11 H 0.9633 0.3843 0.4595 0.039 Uiso 1 1 calc R
B8 B 0.5231(3) -0.0283(4) 0.7117(3) 0.0244(12) Uani 1 1 d D
C113 C 0.7620(3) 0.9333(3) 0.5528(3) 0.0281(12) Uani 1 1 d .
H11A H 0.7239 0.9784 0.5456 0.034 Uiso 1 1 calc R
H11B H 0.7612 0.9056 0.5955 0.034 Uiso 1 1 calc R
C71 C 0.3297(3) -0.0764(4) 0.8760(3) 0.0287(12) Uani 1 1 d .
H71 H 0.2962 -0.0724 0.8350 0.034 Uiso 1 1 calc R
C15 C 0.8469(3) 0.3472(4) 0.6040(3) 0.0278(12) Uani 1 1 d .
H15 H 0.8856 0.3188 0.5895 0.033 Uiso 1 1 calc R
C24 C 0.8155(3) 0.7953(4) 0.7286(3) 0.0285(12) Uani 1 1 d .
N2 N 0.7421(2) 0.8660(3) 0.4985(2) 0.0255(9) Uani 1 1 d .
C44 C 0.5135(3) 0.2870(4) 0.6229(3) 0.0280(12) Uani 1 1 d .
H44 H 0.5521 0.2982 0.6007 0.034 Uiso 1 1 calc R
C63 C 0.5708(3) -0.0645(3) 0.6624(3) 0.0302(12) Uani 1 1 d .
H63A H 0.6168 -0.0880 0.6886 0.036 Uiso 1 1 calc R
H63B H 0.5440 -0.1126 0.6371 0.036 Uiso 1 1 calc R
B6 B 1.0438(3) 0.4712(4) 0.7155(3) 0.0252(12) Uani 1 1 d .
C6 C 1.0825(3) 0.2452(4) 0.8213(3) 0.0316(13) Uani 1 1 d .
H6 H 1.0366 0.2458 0.8340 0.038 Uiso 1 1 calc R
C45 C 0.4877(3) 0.3508(3) 0.6575(3) 0.0235(11) Uani 1 1 d .
C69 C 0.5489(3) -0.2000(3) 0.8442(2) 0.0209(10) Uani 1 1 d .
C25 C 0.8822(3) 0.8027(4) 0.7103(3) 0.0317(12) Uani 1 1 d .
H25 H 0.9078 0.8557 0.7148 0.038 Uiso 1 1 calc R
C96 C 0.8625(3) -0.0982(4) 0.9626(3) 0.0382(14) Uani 1 1 d .
H96A H 0.8665 -0.1007 0.9163 0.057 Uiso 1 1 calc GR
H96B H 0.8927 -0.1434 0.9873 0.057 Uiso 1 1 calc GR
H96C H 0.8792 -0.0420 0.9809 0.057 Uiso 1 1 calc GR
C112 C 0.6584(3) 1.0930(4) 0.3207(3) 0.0376(14) Uani 1 1 d .
H11C H 0.6654 1.1094 0.2768 0.056 Uiso 1 1 calc GR
H11D H 0.6718 1.1412 0.3511 0.056 Uiso 1 1 calc GR
H11E H 0.6071 1.0780 0.3183 0.056 Uiso 1 1 calc GR
C111 C 0.7059(3) 1.0165(4) 0.3450(3) 0.0325(12) Uani 1 1 d .
H11F H 0.7576 1.0326 0.3481 0.039 Uiso 1 1 calc R
H11G H 0.6944 0.9694 0.3124 0.039 Uiso 1 1 calc R
C85 C 0.7358(3) -0.3906(3) 0.9197(2) 0.0248(11) Uani 1 1 d .
H85A H 0.7106 -0.3501 0.8858 0.030 Uiso 1 1 calc R
H85B H 0.7868 -0.3958 0.9139 0.030 Uiso 1 1 calc R
C8 C 1.0686(3) 0.3045(4) 0.6203(3) 0.0302(12) Uani 1 1 d .
H8 H 1.0956 0.2837 0.6611 0.036 Uiso 1 1 calc R
B7 B 0.5221(3) 0.0576(4) 0.7708(3) 0.0224(12) Uani 1 1 d D
C100 C 0.5709(3) -0.2068(4) 1.1189(3) 0.0324(13) Uani 1 1 d .
H10A H 0.5200 -0.1934 1.1196 0.049 Uiso 1 1 calc GR
H10B H 0.5993 -0.1535 1.1225 0.049 Uiso 1 1 calc GR
H10C H 0.5909 -0.2446 1.1559 0.049 Uiso 1 1 calc GR
C32 C 1.0236(3) 0.6248(4) 1.0023(3) 0.0321(13) Uani 1 1 d .
H32 H 1.0512 0.6065 1.0436 0.038 Uiso 1 1 calc R
B4 B 0.9620(3) 0.5255(4) 0.7104(3) 0.0246(12) Uani 1 1 d .
C74 C 0.4243(3) -0.0863(4) 0.9972(3) 0.0290(12) Uani 1 1 d .
H74 H 0.4562 -0.0891 1.0391 0.035 Uiso 1 1 calc R
C23 C 0.7776(3) 0.7191(4) 0.7223(3) 0.0330(13) Uani 1 1 d .
H23 H 0.7320 0.7152 0.7353 0.040 Uiso 1 1 calc R
C7 C 1.0995(3) 0.3995(4) 0.8570(3) 0.0291(12) Uani 1 1 d .
H7A H 1.1412 0.4370 0.8759 0.035 Uiso 1 1 calc R
H7B H 1.0732 0.3855 0.8925 0.035 Uiso 1 1 calc R
C110 C 0.6959(3) 0.9839(4) 0.4123(3) 0.0272(12) Uani 1 1 d .
H11H H 0.7103 1.0292 0.4459 0.033 Uiso 1 1 calc R
H11I H 0.6440 0.9697 0.4102 0.033 Uiso 1 1 calc R
C75 C 0.4324(3) -0.0226(3) 0.9524(3) 0.0272(12) Uani 1 1 d .
H75 H 0.4705 0.0183 0.9641 0.033 Uiso 1 1 calc R
C80 C 0.1758(3) -0.1488(4) 0.6987(3) 0.0338(13) Uani 1 1 d .
C12 C 1.0231(3) 0.4210(4) 0.5490(3) 0.0332(13) Uani 1 1 d .
H12 H 1.0189 0.4809 0.5404 0.040 Uiso 1 1 calc R
C21 C 0.9188(3) 0.3360(4) 0.7217(3) 0.0295(12) Uani 1 1 d .
H21A H 0.9472 0.2923 0.7031 0.035 Uiso 1 1 calc R
H21B H 0.9054 0.3117 0.7616 0.035 Uiso 1 1 calc R
C30 C 0.9783(3) 0.7381(4) 0.9258(3) 0.0369(14) Uani 1 1 d .
H30 H 0.9752 0.7975 0.9152 0.044 Uiso 1 1 calc R
C82 C 0.2766(3) -0.1134(4) 0.6509(3) 0.0313(12) Uani 1 1 d .
H82 H 0.2957 -0.0845 0.6178 0.038 Uiso 1 1 calc R
C56 C 0.5640(3) 0.1428(3) 0.7999(3) 0.0293(12) Uani 1 1 d .
H56A H 0.5431 0.1920 0.7722 0.035 Uiso 1 1 calc R
H56B H 0.5548 0.1527 0.8446 0.035 Uiso 1 1 calc R
C31 C 1.0176(3) 0.7107(4) 0.9860(3) 0.0341(13) Uani 1 1 d .
C88 C 0.6704(4) -0.5955(4) 0.8201(3) 0.0394(14) Uani 1 1 d .
H88A H 0.6696 -0.6083 0.7737 0.059 Uiso 1 1 calc GR
H88B H 0.6206 -0.5970 0.8279 0.059 Uiso 1 1 calc GR
H88C H 0.7002 -0.6383 0.8480 0.059 Uiso 1 1 calc GR
C94 C 0.7523(3) -0.1986(4) 0.9452(3) 0.0345(13) Uani 1 1 d .
H94A H 0.7623 -0.2116 0.9013 0.041 Uiso 1 1 calc R
H94B H 0.6988 -0.1967 0.9410 0.041 Uiso 1 1 calc R
C102 C 0.6594(3) 0.7795(3) 0.5599(3) 0.0270(11) Uani 1 1 d .
H10S H 0.6722 0.8158 0.5997 0.032 Uiso 1 1 calc R
H10T H 0.6950 0.7317 0.5645 0.032 Uiso 1 1 calc R
C115 C 0.8504(3) 1.0404(4) 0.6140(3) 0.0410(15) Uani 1 1 d .
H11J H 0.8126 1.0858 0.6058 0.049 Uiso 1 1 calc R
H11K H 0.8464 1.0106 0.6553 0.049 Uiso 1 1 calc R
C78 C 0.2931(3) -0.2024(3) 0.7454(3) 0.0287(12) Uani 1 1 d .
H78 H 0.3235 -0.2366 0.7778 0.034 Uiso 1 1 calc R
C90 C 0.8446(3) -0.4456(4) 1.0447(3) 0.0291(12) Uani 1 1 d .
H90A H 0.8799 -0.3980 1.0560 0.035 Uiso 1 1 calc R
H90B H 0.8485 -0.4683 1.0010 0.035 Uiso 1 1 calc R
C114 C 0.8354(3) 0.9761(4) 0.5575(3) 0.0366(14) Uani 1 1 d .
H11L H 0.8365 1.0061 0.5157 0.044 Uiso 1 1 calc R
H11M H 0.8742 0.9318 0.5644 0.044 Uiso 1 1 calc R
C92 C 0.9416(4) -0.5428(5) 1.1111(3) 0.0454(16) Uani 1 1 d .
H92A H 0.9552 -0.5634 1.0707 0.068 Uiso 1 1 calc GR
H92B H 0.9492 -0.5887 1.1441 0.068 Uiso 1 1 calc GR
H92C H 0.9718 -0.4932 1.1281 0.068 Uiso 1 1 calc GR
C91 C 0.8618(3) -0.5165(4) 1.0963(3) 0.0329(13) Uani 1 1 d .
H91A H 0.8484 -0.4966 1.1375 0.040 Uiso 1 1 calc R
H91B H 0.8316 -0.5675 1.0807 0.040 Uiso 1 1 calc R
C116 C 0.9246(4) 1.0816(5) 0.6229(4) 0.057(2) Uani 1 1 d .
H11N H 0.9284 1.1129 0.5828 0.085 Uiso 1 1 calc GR
H11O H 0.9623 1.0371 0.6316 0.085 Uiso 1 1 calc GR
H11P H 0.9314 1.1217 0.6601 0.085 Uiso 1 1 calc GR
C108 C 0.8283(4) 0.5659(4) 0.4574(3) 0.0394(14) Uani 1 1 d .
H10U H 0.8465 0.5824 0.4182 0.059 Uiso 1 1 calc GR
H10V H 0.7787 0.5432 0.4441 0.059 Uiso 1 1 calc GR
H10W H 0.8601 0.5217 0.4817 0.059 Uiso 1 1 calc GR
B5 B 0.9674(3) 0.4207(4) 0.7406(3) 0.0255(13) Uani 1 1 d .
C29 C 0.9437(3) 0.6785(4) 0.8813(3) 0.0322(13) Uani 1 1 d .
H29 H 0.9164 0.6974 0.8401 0.039 Uiso 1 1 calc R
C49 C 0.3948(3) 0.0971(3) 0.6519(3) 0.0296(12) Uani 1 1 d .
H49A H 0.3917 0.0717 0.6077 0.036 Uiso 1 1 calc R
H49B H 0.3448 0.1000 0.6604 0.036 Uiso 1 1 calc R
B10 B 0.4443(3) 0.0141(4) 0.7897(3) 0.0263(12) Uani 1 1 d .
B11 B 0.4461(4) -0.0721(4) 0.7306(3) 0.0256(13) Uani 1 1 d .
B9 B 0.4433(3) 0.0366(4) 0.7055(3) 0.0256(13) Uani 1 1 d D
H8A H 0.5071(3) 0.0448(4) 0.7136(3) 0.100 Uiso 1 1 d D
H3 H 1.0238 0.5169 0.8145 0.100 Uiso 1 1 d .

loop_
_atom_site_aniso_label
_atom_site_aniso_U_11
_atom_site_aniso_U_22
_atom_site_aniso_U_33
_atom_site_aniso_U_23
_atom_site_aniso_U_13
_atom_site_aniso_U_12
Br6 0.0249(3) 0.0493(4) 0.0296(3) 0.0084(3) 0.0009(2) 0.0046(2)
Br4 0.0426(4) 0.0349(3) 0.0387(3) -0.0001(3) 0.0087(3) 0.0098(3)
Br7 0.0265(3) 0.0289(3) 0.0360(3) 0.0051(2) 0.0067(2) -0.0018(2)
Br11 0.0531(4) 0.0393(3) 0.0354(3) 0.0067(3) 0.0095(3) -0.0019(3)
Br10 0.0295(3) 0.0222(3) 0.0341(3) 0.0022(2) 0.0061(2) -0.0014(2)
Br9 0.0294(3) 0.0478(4) 0.0410(4) -0.0009(3) 0.0081(3) -0.0094(3)
Br3 0.0299(3) 0.0537(4) 0.0343(3) 0.0089(3) -0.0008(2) 0.0081(3)
Br8 0.0555(4) 0.0376(3) 0.0418(4) 0.0065(3) 0.0171(3) -0.0040(3)
Br12 0.0286(3) 0.0465(4) 0.0614(4) -0.0027(3) 0.0102(3) -0.0054(3)
Br1 0.0541(4) 0.0436(4) 0.0377(4) -0.0031(3) 0.0039(3) 0.0130(3)
Br2 0.0460(4) 0.0485(4) 0.0401(4) -0.0124(3) 0.0089(3) -0.0082(3)
Br5 0.0636(5) 0.0457(4) 0.0439(4) -0.0138(3) 0.0036(3) -0.0033(3)
C58 0.032(3) 0.031(3) 0.022(3) -0.003(2) 0.007(2) 0.007(2)
C10 0.027(3) 0.043(3) 0.032(3) -0.008(3) 0.013(2) 0.001(2)
N1 0.021(2) 0.024(2) 0.022(2) 0.0022(18) 0.0036(17) -0.0014(16)
C16 0.028(3) 0.041(3) 0.026(3) -0.003(3) 0.008(2) 0.001(2)
C64 0.025(3) 0.026(3) 0.022(3) 0.004(2) 0.007(2) -0.003(2)
C55 0.027(3) 0.017(2) 0.024(3) -0.006(2) -0.001(2) -0.0035(19)
C27 0.018(3) 0.031(3) 0.022(3) 0.004(2) -0.004(2) 0.002(2)
C76 0.023(3) 0.022(2) 0.029(3) -0.003(2) 0.010(2) 0.0042(19)
C70 0.031(3) 0.020(2) 0.024(3) -0.003(2) -0.002(2) 0.001(2)
C57 0.020(3) 0.026(3) 0.034(3) -0.009(2) 0.006(2) 0.003(2)
C48 0.030(3) 0.023(3) 0.016(2) 0.003(2) -0.003(2) 0.005(2)
C101 0.016(3) 0.029(3) 0.022(3) -0.001(2) 0.001(2) -0.0019(19)
C43 0.034(3) 0.028(3) 0.023(3) -0.001(2) 0.005(2) 0.011(2)
C46 0.025(3) 0.026(3) 0.021(3) -0.002(2) 0.005(2) 0.0016(19)
C9 0.032(3) 0.033(3) 0.040(3) 0.001(3) 0.013(3) 0.002(2)
C38 0.022(3) 0.029(3) 0.026(3) 0.004(2) 0.002(2) -0.001(2)
C22 0.022(3) 0.032(3) 0.038(3) 0.003(3) -0.001(2) -0.003(2)
C97 0.020(3) 0.025(3) 0.027(3) 0.003(2) 0.006(2) 0.0021(19)
C83 0.024(3) 0.020(2) 0.030(3) -0.006(2) 0.003(2) -0.0012(19)
C1 0.022(3) 0.031(3) 0.026(3) 0.008(2) 0.000(2) 0.002(2)
C84 0.028(3) 0.024(3) 0.030(3) -0.006(2) 0.003(2) -0.001(2)
C20 0.021(3) 0.025(3) 0.024(3) 0.002(2) 0.002(2) -0.005(2)
C73 0.030(3) 0.030(3) 0.028(3) -0.004(2) 0.011(2) 0.006(2)
C87 0.034(3) 0.034(3) 0.031(3) -0.004(2) 0.010(2) -0.001(2)
C103 0.032(3) 0.025(3) 0.025(3) -0.002(2) 0.006(2) -0.007(2)
C68 0.028(3) 0.027(3) 0.020(3) -0.002(2) 0.004(2) 0.009(2)
C41 0.016(2) 0.027(3) 0.027(3) 0.001(2) 0.002(2) -0.0028(19)
C79 0.037(3) 0.027(3) 0.033(3) -0.001(2) 0.005(3) -0.012(2)
C53 0.032(3) 0.027(3) 0.026(3) 0.006(2) 0.002(2) 0.002(2)
C99 0.025(3) 0.030(3) 0.028(3) 0.002(2) 0.005(2) 0.006(2)
B12 0.028(3) 0.024(3) 0.017(3) -0.004(2) 0.000(2) -0.002(2)
C72 0.027(3) 0.028(3) 0.036(3) -0.006(2) 0.006(2) -0.003(2)
C61 0.031(3) 0.031(3) 0.028(3) -0.003(2) 0.004(2) 0.005(2)
C93 0.025(3) 0.028(3) 0.031(3) 0.002(2) 0.008(2) -0.004(2)
C98 0.031(3) 0.029(3) 0.028(3) -0.004(2) 0.008(2) -0.001(2)
C66 0.024(3) 0.024(3) 0.019(2) 0.003(2) 0.000(2) 0.0046(19)
C40 0.025(3) 0.043(3) 0.023(3) -0.005(2) 0.007(2) -0.004(2)
C39 0.016(3) 0.038(3) 0.030(3) -0.001(2) 0.006(2) 0.001(2)
C52 0.030(3) 0.027(3) 0.024(3) -0.004(2) -0.001(2) -0.009(2)
C95 0.031(3) 0.028(3) 0.031(3) 0.005(2) 0.006(2) 0.000(2)
C17 0.017(3) 0.035(3) 0.030(3) 0.002(2) -0.001(2) -0.002(2)
C107 0.031(3) 0.035(3) 0.028(3) 0.003(2) 0.005(2) 0.002(2)
C104 0.040(3) 0.034(3) 0.028(3) 0.002(3) 0.006(3) -0.010(2)
C28 0.023(3) 0.029(3) 0.026(3) 0.003(2) 0.001(2) 0.002(2)
C18 0.023(3) 0.036(3) 0.035(3) 0.001(3) 0.009(2) -0.002(2)
C62 0.021(3) 0.026(3) 0.028(3) -0.005(2) 0.009(2) 0.0048(19)
C36 0.020(3) 0.032(3) 0.031(3) -0.007(2) 0.009(2) 0.001(2)
C54 0.031(3) 0.028(3) 0.026(3) 0.000(2) 0.009(2) -0.003(2)
B3 0.017(3) 0.033(3) 0.024(3) 0.004(3) 0.003(2) 0.004(2)
C50 0.037(3) 0.023(3) 0.031(3) 0.002(2) -0.005(2) -0.009(2)
C37 0.024(3) 0.035(3) 0.025(3) -0.002(2) 0.006(2) -0.006(2)
C5 0.031(3) 0.032(3) 0.042(3) 0.007(3) -0.001(3) -0.003(2)
C34 0.019(3) 0.038(3) 0.031(3) 0.002(2) 0.016(2) 0.002(2)
C2 0.025(3) 0.031(3) 0.031(3) 0.006(2) 0.000(2) -0.001(2)
C106 0.029(3) 0.035(3) 0.029(3) 0.002(2) 0.007(2) 0.004(2)
C14 0.021(3) 0.034(3) 0.033(3) 0.000(2) 0.008(2) 0.002(2)
B1 0.017(3) 0.031(3) 0.023(3) 0.002(3) -0.001(2) 0.001(2)
C35 0.022(3) 0.031(3) 0.033(3) 0.002(2) 0.009(2) -0.001(2)
C77 0.036(3) 0.024(3) 0.038(3) -0.001(2) 0.010(3) 0.004(2)
C67 0.021(3) 0.030(3) 0.026(3) 0.005(2) 0.005(2) 0.002(2)
C51 0.040(3) 0.032(3) 0.025(3) 0.003(2) 0.003(2) -0.014(2)
C4 0.031(3) 0.039(3) 0.026(3) 0.006(3) 0.001(2) 0.008(2)
C13 0.016(3) 0.033(3) 0.028(3) 0.003(2) 0.010(2) 0.002(2)
C60 0.023(3) 0.027(3) 0.040(3) -0.007(2) 0.005(2) -0.004(2)
C109 0.021(3) 0.042(3) 0.020(3) 0.001(2) 0.006(2) -0.003(2)
C81 0.026(3) 0.034(3) 0.039(3) 0.003(3) 0.002(2) 0.001(2)
C33 0.031(3) 0.035(3) 0.028(3) 0.004(3) 0.013(2) 0.003(2)
C42 0.021(3) 0.031(3) 0.026(3) 0.003(2) 0.002(2) 0.003(2)
C19 0.022(3) 0.037(3) 0.026(3) 0.001(2) 0.006(2) -0.004(2)
C105 0.023(3) 0.036(3) 0.025(3) 0.001(2) 0.004(2) 0.006(2)
C26 0.022(3) 0.038(3) 0.036(3) 0.006(3) 0.006(2) 0.001(2)
C3 0.021(3) 0.046(4) 0.034(3) 0.004(3) 0.001(2) -0.001(2)
C47 0.026(3) 0.028(3) 0.020(3) 0.002(2) 0.005(2) 0.001(2)
C86 0.024(3) 0.030(3) 0.028(3) -0.001(2) 0.006(2) 0.001(2)
C89 0.024(3) 0.027(3) 0.027(3) 0.006(2) 0.004(2) -0.002(2)
C65 0.023(3) 0.026(3) 0.023(3) -0.003(2) 0.006(2) 0.002(2)
C59 0.031(3) 0.029(3) 0.028(3) -0.002(2) 0.011(2) 0.004(2)
B2 0.014(3) 0.033(3) 0.027(3) 0.000(3) 0.001(2) -0.002(2)
C11 0.030(3) 0.040(3) 0.028(3) 0.001(3) 0.006(2) 0.003(2)
B8 0.029(3) 0.017(3) 0.026(3) 0.002(2) 0.002(2) 0.002(2)
C113 0.031(3) 0.029(3) 0.025(3) -0.003(2) 0.006(2) -0.003(2)
C71 0.029(3) 0.029(3) 0.027(3) -0.004(2) 0.002(2) 0.003(2)
C15 0.022(3) 0.031(3) 0.032(3) -0.002(2) 0.007(2) -0.002(2)
C24 0.026(3) 0.031(3) 0.027(3) 0.005(2) 0.000(2) 0.005(2)
N2 0.020(2) 0.035(2) 0.022(2) -0.001(2) 0.0054(18) -0.0010(18)
C44 0.023(3) 0.037(3) 0.026(3) 0.004(2) 0.010(2) 0.010(2)
C63 0.036(3) 0.024(3) 0.032(3) -0.003(2) 0.011(3) 0.002(2)
B6 0.018(3) 0.029(3) 0.026(3) 0.002(3) 0.000(2) -0.003(2)
C6 0.020(3) 0.033(3) 0.041(3) 0.006(3) 0.004(2) -0.001(2)
C45 0.023(3) 0.027(3) 0.020(3) 0.007(2) 0.002(2) 0.0072(19)
C69 0.024(3) 0.021(2) 0.016(2) 0.001(2) 0.000(2) 0.0036(19)
C25 0.033(3) 0.028(3) 0.033(3) 0.001(2) 0.005(2) -0.007(2)
C96 0.036(3) 0.041(3) 0.036(3) 0.009(3) 0.005(3) -0.008(3)
C112 0.037(3) 0.040(3) 0.035(3) 0.003(3) 0.008(3) -0.002(2)
C111 0.030(3) 0.042(3) 0.028(3) 0.002(3) 0.011(2) -0.002(2)
C85 0.024(3) 0.030(3) 0.022(3) -0.001(2) 0.007(2) 0.000(2)
C8 0.022(3) 0.039(3) 0.030(3) 0.001(3) 0.005(2) 0.002(2)
B7 0.024(3) 0.020(3) 0.021(3) -0.001(2) 0.000(2) 0.001(2)
C100 0.040(3) 0.027(3) 0.031(3) -0.001(2) 0.010(3) 0.008(2)
C32 0.032(3) 0.040(3) 0.025(3) 0.003(3) 0.008(2) 0.008(2)
B4 0.019(3) 0.029(3) 0.025(3) 0.001(3) 0.003(2) 0.001(2)
C74 0.030(3) 0.032(3) 0.024(3) -0.005(2) 0.001(2) 0.007(2)
C23 0.018(3) 0.041(3) 0.040(3) 0.004(3) 0.007(2) 0.003(2)
C7 0.021(3) 0.038(3) 0.026(3) 0.006(2) -0.001(2) 0.000(2)
C110 0.025(3) 0.032(3) 0.025(3) -0.001(2) 0.007(2) -0.002(2)
C75 0.017(3) 0.028(3) 0.035(3) -0.010(2) 0.003(2) 0.0031(19)
C80 0.030(3) 0.032(3) 0.038(3) -0.002(3) 0.004(3) -0.008(2)
C12 0.036(3) 0.032(3) 0.034(3) 0.003(3) 0.012(3) 0.002(2)
C21 0.024(3) 0.029(3) 0.035(3) 0.005(2) 0.003(2) 0.001(2)
C30 0.043(4) 0.027(3) 0.042(4) 0.000(3) 0.013(3) 0.003(2)
C82 0.037(3) 0.028(3) 0.029(3) 0.008(2) 0.007(2) 0.000(2)
C56 0.030(3) 0.022(3) 0.034(3) -0.007(2) 0.001(2) 0.000(2)
C31 0.034(3) 0.036(3) 0.033(3) -0.005(3) 0.010(3) 0.000(2)
C88 0.047(4) 0.037(3) 0.039(3) -0.010(3) 0.018(3) -0.002(3)
C94 0.035(3) 0.036(3) 0.029(3) 0.010(3) -0.001(2) -0.007(2)
C102 0.028(3) 0.031(3) 0.022(3) 0.001(2) 0.005(2) 0.002(2)
C115 0.037(4) 0.047(4) 0.040(3) -0.011(3) 0.008(3) -0.014(3)
C78 0.035(3) 0.020(2) 0.027(3) 0.005(2) -0.004(2) -0.002(2)
C90 0.025(3) 0.034(3) 0.028(3) 0.001(2) 0.007(2) 0.002(2)
C114 0.034(3) 0.045(3) 0.031(3) -0.009(3) 0.007(3) -0.011(3)
C92 0.041(4) 0.053(4) 0.043(4) 0.013(3) 0.009(3) 0.018(3)
C91 0.031(3) 0.034(3) 0.035(3) 0.001(2) 0.007(2) 0.005(2)
C116 0.056(5) 0.066(5) 0.049(4) -0.014(4) 0.014(4) -0.030(4)
C108 0.043(4) 0.033(3) 0.041(4) 0.000(3) 0.007(3) 0.003(3)
B5 0.021(3) 0.029(3) 0.026(3) 0.002(3) 0.004(2) 0.002(2)
C29 0.031(3) 0.037(3) 0.028(3) 0.008(3) 0.004(2) 0.006(2)
C49 0.039(3) 0.023(3) 0.024(3) -0.001(2) -0.003(2) 0.001(2)
B10 0.028(3) 0.021(3) 0.029(3) 0.000(3) 0.001(2) 0.001(2)
B11 0.030(3) 0.023(3) 0.021(3) -0.004(2) 0.000(2) 0.001(2)
B9 0.030(3) 0.019(3) 0.026(3) -0.006(2) 0.000(3) 0.000(2)

loop_
_atom_type_symbol
_atom_type_description
_atom_type_scat_dispersion_real
_atom_type_scat_dispersion_imag
_atom_type_scat_source
C C 0.0181 0.0091 'International Tables Vol C Tables 4.2.6.8 and 6.1.1.4'
H H 0.0000 0.0000 'International Tables Vol C Tables 4.2.6.8 and 6.1.1.4'
B B 0.0090 0.0039 'International Tables Vol C Tables 4.2.6.8 and 6.1.1.4'
Br Br -0.6763 1.2805 'International Tables Vol C Tables 4.2.6.8 and 6.1.1.4'
N N 0.0311 0.0180 'International Tables Vol C Tables 4.2.6.8 and 6.1.1.4'

loop_
_geom_angle_atom_site_label_1
_geom_angle_atom_site_label_2
_geom_angle_atom_site_label_3
_geom_angle
C57 C58 H58 120.4
C59 C58 H58 120.4
C59 C58 C57 119.2(5)
C9 C10 Br2 119.6(5)
C11 C10 Br2 119.2(5)
C11 C10 C9 121.1(6)
C97 N1 C85 108.5(4)
C93 N1 C97 111.3(4)
C93 N1 C85 107.5(4)
C89 N1 C97 107.6(4)
C89 N1 C93 110.5(4)
C89 N1 C85 111.6(4)
C17 C16 H16 120.5
C15 C16 H16 120.5
C15 C16 C17 119.1(5)
C65 C64 H64 119.1
C65 C64 C69 121.8(5)
C69 C64 H64 119.1
C54 C55 C50 117.1(5)
C54 C55 C56 121.0(5)
C50 C55 C56 121.9(5)
C22 C27 C28 121.6(5)
C26 C27 C22 117.3(5)
C26 C27 C28 121.1(5)
C71 C76 C77 120.8(5)
C71 C76 C75 117.5(5)
C75 C76 C77 121.7(5)
H70A C70 H70B 107.8
B12 C70 H70A 109.1
B12 C70 H70B 109.1
C69 C70 H70A 109.1
C69 C70 H70B 109.1
C69 C70 B12 112.6(4)
C58 C57 H57 119.1
C58 C57 C62 121.8(5)
C62 C57 H57 119.1
C43 C48 C49 121.2(5)
C47 C48 C43 116.7(5)
C47 C48 C49 121.9(5)
H10D C101 H10E 107.4
N2 C101 H10D 108.4
N2 C101 H10E 108.4
C102 C101 H10D 108.4
C102 C101 H10E 108.4
C102 C101 N2 115.7(4)
C48 C43 H43 118.8
C44 C43 C48 122.4(5)
C44 C43 H43 118.8
C47 C46 H46 120.7
C47 C46 C45 118.6(5)
C45 C46 H46 120.7
C10 C9 H9 120.5
C8 C9 C10 119.0(6)
C8 C9 H9 120.5
C39 C38 Br6 118.6(4)
C39 C38 C37 122.2(5)
C37 C38 Br6 119.2(4)
C27 C22 H22 119.3
C23 C22 C27 121.4(5)
C23 C22 H22 119.3
N1 C97 H97A 108.8
N1 C97 H97B 108.8
H97A C97 H97B 107.7
C98 C97 N1 113.9(4)
C98 C97 H97A 108.8
C98 C97 H97B 108.8
C82 C83 C84 121.1(5)
C82 C83 C78 116.7(5)
C78 C83 C84 122.1(5)
C2 C1 C6 117.5(5)
C2 C1 C7 122.0(5)
C6 C1 C7 120.3(5)
C83 C84 H84A 108.4
C83 C84 H84B 108.4
C83 C84 B11 115.4(4)
H84A C84 H84B 107.5
B11 C84 H84A 108.4
B11 C84 H84B 108.4
C19 C20 C15 117.4(5)
C19 C20 C21 121.0(5)
C15 C20 C21 121.4(5)
C72 C73 Br11 119.7(4)
C72 C73 C74 120.8(5)
C74 C73 Br11 119.5(4)
H87A C87 H87B 107.8
C86 C87 H87A 109.0
C86 C87 H87B 109.0
C88 C87 H87A 109.0
C88 C87 H87B 109.0
C88 C87 C86 112.8(5)
H10F C103 H10G 108.0
C104 C103 H10F 109.4
C104 C103 H10G 109.4
C104 C103 C102 111.4(5)
C102 C103 H10F 109.4
C102 C103 H10G 109.4
C67 C68 H68 118.7
C67 C68 C69 122.5(5)
C69 C68 H68 118.7
C40 C41 C42 120.6(5)
C36 C41 C40 117.0(5)
C36 C41 C42 122.2(5)
C80 C79 H79 120.5
C80 C79 C78 119.1(5)
C78 C79 H79 120.5
C52 C53 H53 120.5
C52 C53 C54 119.0(5)
C54 C53 H53 120.5
H99A C99 H99B 108.1
C98 C99 H99A 109.5
C98 C99 H99B 109.5
C98 C99 C100 110.6(5)
C100 C99 H99A 109.5
C100 C99 H99B 109.5
C70 B12 B8 132.5(5)
C70 B12 B7 135.1(5)
C70 B12 B10 136.1(5)
C70 B12 B11 132.8(5)
B8 B12 B10 91.4(4)
B8 B12 B11 58.6(3)
B7 B12 B8 63.2(3)
B7 B12 B10 59.5(3)
B7 B12 B11 92.0(4)
B10 B12 B11 62.5(3)
C73 C72 H72 120.4
C71 C72 C73 119.2(5)
C71 C72 H72 120.4
C62 C61 H61 118.8
C60 C61 H61 118.8
C60 C61 C62 122.4(5)
N1 C93 H93A 108.5
N1 C93 H93B 108.5
N1 C93 C94 114.9(4)
H93A C93 H93B 107.5
C94 C93 H93A 108.5
C94 C93 H93B 108.5
C97 C98 H98A 109.1
C97 C98 H98B 109.1
C99 C98 C97 112.4(4)
C99 C98 H98A 109.1
C99 C98 H98B 109.1
H98A C98 H98B 107.9
C67 C66 Br10 118.8(4)
C65 C66 Br10 119.1(4)
C65 C66 C67 122.0(5)
C41 C40 H40 118.8
C39 C40 C41 122.4(5)
C39 C40 H40 118.8
C38 C39 C40 118.1(5)
C38 C39 H39 120.9
C40 C39 H39 120.9
C53 C52 Br9 118.8(4)
C53 C52 C51 120.9(5)
C51 C52 Br9 120.3(4)
H95A C95 H95B 107.5
C96 C95 H95A 108.4
C96 C95 H95B 108.4
C96 C95 C94 115.3(5)
C94 C95 H95A 108.4
C94 C95 H95B 108.4
C16 C17 Br3 119.7(4)
C18 C17 Br3 118.9(4)
C18 C17 C16 121.4(5)
H10H C107 H10I 107.8
C106 C107 H10H 109.0
C106 C107 H10I 109.0
C108 C107 H10H 109.0
C108 C107 H10I 109.0
C108 C107 C106 113.0(5)
C103 C104 H10J 109.5
C103 C104 H10K 109.5
C103 C104 H10L 109.5
H10J C104 H10K 109.5
H10J C104 H10L 109.5
H10K C104 H10L 109.5
C27 C28 H28A 109.2
C27 C28 H28B 109.2
C27 C28 B4 111.9(4)
H28A C28 H28B 107.9
B4 C28 H28A 109.2
B4 C28 H28B 109.2
C17 C18 H18 120.8
C17 C18 C19 118.4(5)
C19 C18 H18 120.8
C57 C62 C61 116.7(5)
C57 C62 C63 122.7(5)
C61 C62 C63 120.5(5)
C41 C36 H36 119.1
C37 C36 C41 121.7(5)
C37 C36 H36 119.1
C55 C54 H54 119.0
C53 C54 C55 122.0(5)
C53 C54 H54 119.0
B1 B3 H3 38.1(3)
C42 B3 B1 138.9(5)
C42 B3 B2 132.8(5)
C42 B3 B6 131.6(5)
C42 B3 B4 137.6(5)
C42 B3 H3 116.7(5)
B2 B3 B1 58.3(3)
B2 B3 H3 42.2(3)
B6 B3 B1 89.4(4)
B6 B3 B2 61.2(4)
B6 B3 B4 59.8(3)
B6 B3 H3 100.1(4)
B4 B3 B1 59.4(3)
B4 B3 B2 89.4(4)
B4 B3 H3 95.9(4)
C55 C50 H50 119.1
C51 C50 C55 121.7(5)
C51 C50 H50 119.1
C38 C37 C36 118.5(5)
C38 C37 H37 120.7
C36 C37 H37 120.7
C4 C5 H5 120.3
C6 C5 H5 120.3
C6 C5 C4 119.3(6)
C33 C34 C35 121.9(5)
C33 C34 C29 116.8(5)
C29 C34 C35 121.2(5)
C1 C2 H2 119.2
C3 C2 C1 121.7(5)
C3 C2 H2 119.2
C107 C106 H10M 110.4
C107 C106 H10N 110.4
C107 C106 C105 106.7(4)
H10M C106 H10N 108.6
C105 C106 H10M 110.4
C105 C106 H10N 110.4
H14A C14 H14B 107.8
C13 C14 H14A 109.0
C13 C14 H14B 109.0
C13 C14 B6 112.9(4)
B6 C14 H14A 109.0
B6 C14 H14B 109.0
B3 B1 H3 41.5(3)
C35 B1 B3 135.4(5)
C35 B1 B2 133.9(5)
C35 B1 B4 136.1(5)
C35 B1 B5 134.0(5)
C35 B1 H3 113.0(5)
B2 B1 B3 59.8(3)
B2 B1 B4 90.0(4)
B2 B1 H3 42.8(3)
B4 B1 B3 58.9(3)
B4 B1 H3 98.8(4)
B5 B1 B3 90.5(4)
B5 B1 B2 61.9(3)
B5 B1 B4 60.1(3)
B5 B1 H3 102.2(4)
C34 C35 B1 112.1(4)
C34 C35 H35A 109.2
C34 C35 H35B 109.2
B1 C35 H35A 109.2
B1 C35 H35B 109.2
H35A C35 H35B 107.9
C76 C77 H77A 108.8
C76 C77 H77B 108.8
C76 C77 B10 113.9(4)
H77A C77 H77B 107.7
B10 C77 H77A 108.8
B10 C77 H77B 108.8
C68 C67 H67 121.2
C66 C67 C68 117.7(5)
C66 C67 H67 121.2
C52 C51 H51 120.4
C50 C51 C52 119.2(5)
C50 C51 H51 120.4
C5 C4 Br1 119.3(5)
C3 C4 Br1 119.6(5)
C3 C4 C5 121.1(6)
C8 C13 C14 120.3(5)
C8 C13 C12 117.3(5)
C12 C13 C14 122.3(5)
C61 C60 H60 120.7
C61 C60 C59 118.5(5)
C59 C60 H60 120.7
H10O C109 H10P 107.3
N2 C109 H10O 108.1
N2 C109 H10P 108.1
C110 C109 H10O 108.1
C110 C109 H10P 108.1
C110 C109 N2 116.7(4)
C80 C81 H81 120.7
C80 C81 C82 118.7(6)
C82 C81 H81 120.7
C34 C33 H33 118.7
C32 C33 C34 122.7(6)
C32 C33 H33 118.7
C41 C42 B3 111.0(4)
C41 C42 H42A 109.4
C41 C42 H42B 109.4
B3 C42 H42A 109.4
B3 C42 H42B 109.4
H42A C42 H42B 108.0
C20 C19 C18 122.3(5)
C20 C19 H19 118.8
C18 C19 H19 118.8
C106 C105 H10Q 108.1
C106 C105 H10R 108.1
H10Q C105 H10R 107.3
N2 C105 C106 116.7(4)
N2 C105 H10Q 108.1
N2 C105 H10R 108.1
C27 C26 H26 118.9
C27 C26 C25 122.1(5)
C25 C26 H26 118.9
C2 C3 H3A 120.5
C4 C3 C2 119.0(6)
C4 C3 H3A 120.5
C48 C47 C46 122.3(5)
C48 C47 H47 118.9
C46 C47 H47 118.9
C87 C86 H86A 109.8
C87 C86 H86B 109.8
C87 C86 C85 109.2(4)
H86A C86 H86B 108.3
C85 C86 H86A 109.8
C85 C86 H86B 109.8
N1 C89 H89A 108.2
N1 C89 H89B 108.2
N1 C89 C90 116.5(4)
H89A C89 H89B 107.3
C90 C89 H89A 108.2
C90 C89 H89B 108.2
C64 C65 H65 120.6
C66 C65 C64 118.8(5)
C66 C65 H65 120.6
C58 C59 Br8 120.0(4)
C58 C59 C60 121.3(5)
C60 C59 Br8 118.7(4)
B3 B2 B6 58.2(3)
B3 B2 B5 89.8(4)
B3 B2 H3 43.3(3)
B1 B2 B3 61.9(3)
B1 B2 B6 89.8(4)
B1 B2 B5 58.4(3)
B1 B2 H3 40.2(3)
B6 B2 B5 60.9(3)
B6 B2 H3 98.3(4)
C7 B2 B3 135.9(5)
C7 B2 B1 134.6(5)
C7 B2 B6 135.5(5)
C7 B2 B5 134.3(5)
C7 B2 H3 116.4(5)
B5 B2 H3 96.4(4)
C10 C11 H11 120.7
C10 C11 C12 118.7(6)
C12 C11 H11 120.7
B12 B8 B7 58.1(3)
B12 B8 B9 89.9(4)
B12 B8 H8A 95.4(5)
C63 B8 B12 133.2(5)
C63 B8 B7 141.2(5)
C63 B8 B11 128.0(5)
C63 B8 B9 136.4(5)
C63 B8 H8A 122.9(6)
B7 B8 H8A 39.6(3)
B11 B8 B12 61.4(3)
B11 B8 B7 90.7(4)
B11 B8 B9 60.6(3)
B11 B8 H8A 98.3(6)
B9 B8 B7 60.6(3)
B9 B8 H8A 40.7(3)
H11A C113 H11B 107.5
N2 C113 H11A 108.4
N2 C113 H11B 108.4
C114 C113 H11A 108.4
C114 C113 H11B 108.4
C114 C113 N2 115.5(4)
C76 C71 H71 119.0
C72 C71 C76 121.9(5)
C72 C71 H71 119.0
C16 C15 C20 121.4(5)
C16 C15 H15 119.3
C20 C15 H15 119.3
C25 C24 Br4 118.9(4)
C23 C24 Br4 119.6(4)
C23 C24 C25 121.5(5)
C109 N2 C101 109.6(4)
C109 N2 C113 111.1(4)
C105 N2 C101 110.6(4)
C105 N2 C109 108.5(4)
C105 N2 C113 109.3(4)
C113 N2 C101 107.7(4)
C43 C44 H44 120.5
C45 C44 C43 119.0(5)
C45 C44 H44 120.5
C62 C63 B8 114.7(4)
C62 C63 H63A 108.6
C62 C63 H63B 108.6
B8 C63 H63A 108.6
B8 C63 H63B 108.6
H63A C63 H63B 107.6
B3 B6 B2 60.6(3)
B3 B6 B4 61.0(4)
B3 B6 B5 90.4(4)
C14 B6 B3 131.5(5)
C14 B6 B2 137.1(5)
C14 B6 B4 133.1(5)
C14 B6 B5 138.1(5)
B2 B6 B5 59.5(3)
B4 B6 B2 89.8(4)
B4 B6 B5 59.0(3)
C1 C6 H6 119.3
C5 C6 C1 121.4(5)
C5 C6 H6 119.3
C46 C45 Br7 119.5(4)
C44 C45 Br7 119.5(4)
C44 C45 C46 120.9(5)
C64 C69 C70 121.3(5)
C68 C69 C64 117.1(5)
C68 C69 C70 121.5(5)
C26 C25 H25 120.8
C24 C25 C26 118.5(5)
C24 C25 H25 120.8
C95 C96 H96A 109.5
C95 C96 H96B 109.5
C95 C96 H96C 109.5
H96A C96 H96B 109.5
H96A C96 H96C 109.5
H96B C96 H96C 109.5
H11C C112 H11D 109.5
H11C C112 H11E 109.5
H11D C112 H11E 109.5
C111 C112 H11C 109.5
C111 C112 H11D 109.5
C111 C112 H11E 109.5
C112 C111 H11F 109.0
C112 C111 H11G 109.0
C112 C111 C110 113.0(5)
H11F C111 H11G 107.8
C110 C111 H11F 109.0
C110 C111 H11G 109.0
N1 C85 H85A 108.1
N1 C85 H85B 108.1
C86 C85 N1 116.8(4)
C86 C85 H85A 108.1
C86 C85 H85B 108.1
H85A C85 H85B 107.3
C9 C8 C13 121.8(5)
C9 C8 H8 119.1
C13 C8 H8 119.1
B12 B7 B8 58.7(3)
B12 B7 B9 89.3(4)
B12 B7 H8A 95.9(5)
B8 B7 B9 58.9(3)
B8 B7 H8A 39.6(3)
C56 B7 B12 136.2(5)
C56 B7 B8 142.6(5)
C56 B7 B10 127.9(5)
C56 B7 B9 133.9(4)
C56 B7 H8A 121.2(6)
B10 B7 B12 60.7(3)
B10 B7 B8 89.5(4)
B10 B7 B9 60.2(3)
B10 B7 H8A 97.2(6)
B9 B7 H8A 39.6(3)
C99 C100 H10A 109.5
C99 C100 H10B 109.5
C99 C100 H10C 109.5
H10A C100 H10B 109.5
H10A C100 H10C 109.5
H10B C100 H10C 109.5
C33 C32 H32 120.9
C31 C32 C33 118.2(5)
C31 C32 H32 120.9
C28 B4 B3 134.3(5)
C28 B4 B1 135.3(5)
C28 B4 B6 134.3(5)
C28 B4 B5 134.4(5)
B3 B4 B1 61.7(3)
B6 B4 B3 59.2(3)
B6 B4 B1 90.4(4)
B6 B4 B5 62.4(3)
B5 B4 B3 91.3(4)
B5 B4 B1 58.6(3)
C73 C74 H74 120.6
C75 C74 C73 118.7(5)
C75 C74 H74 120.6
C22 C23 H23 120.4
C24 C23 C22 119.2(5)
C24 C23 H23 120.4
C1 C7 B2 111.5(5)
C1 C7 H7A 109.3
C1 C7 H7B 109.3
B2 C7 H7A 109.3
B2 C7 H7B 109.3
H7A C7 H7B 108.0
C109 C110 C111 109.5(4)
C109 C110 H11H 109.8
C109 C110 H11I 109.8
C111 C110 H11H 109.8
C111 C110 H11I 109.8
H11H C110 H11I 108.2
C76 C75 H75 119.1
C74 C75 C76 121.7(5)
C74 C75 H75 119.1
C79 C80 Br12 120.0(5)
C79 C80 C81 121.3(6)
C81 C80 Br12 118.6(5)
C13 C12 H12 119.0
C11 C12 C13 122.0(6)
C11 C12 H12 119.0
C20 C21 H21A 109.7
C20 C21 H21B 109.7
C20 C21 B5 109.7(5)
H21A C21 H21B 108.2
B5 C21 H21A 109.7
B5 C21 H21B 109.7
C31 C30 H30 120.3
C29 C30 H30 120.3
C29 C30 C31 119.3(6)
C83 C82 H82 118.9
C81 C82 C83 122.1(5)
C81 C82 H82 118.9
C55 C56 B7 115.2(4)
C55 C56 H56A 108.5
C55 C56 H56B 108.5
B7 C56 H56A 108.5
B7 C56 H56B 108.5
H56A C56 H56B 107.5
C32 C31 Br5 119.2(5)
C32 C31 C30 121.5(6)
C30 C31 Br5 119.4(5)
C87 C88 H88A 109.5
C87 C88 H88B 109.5
C87 C88 H88C 109.5
H88A C88 H88B 109.5
H88A C88 H88C 109.5
H88B C88 H88C 109.5
C93 C94 H94A 109.0
C93 C94 H94B 109.0
C95 C94 C93 112.7(5)
C95 C94 H94A 109.0
C95 C94 H94B 109.0
H94A C94 H94B 107.8
C101 C102 C103 112.9(4)
C101 C102 H10S 109.0
C101 C102 H10T 109.0
C103 C102 H10S 109.0
C103 C102 H10T 109.0
H10S C102 H10T 107.8
H11J C115 H11K 107.8
C114 C115 H11J 109.0
C114 C115 H11K 109.0
C116 C115 H11J 109.0
C116 C115 H11K 109.0
C116 C115 C114 113.1(5)
C83 C78 H78 119.0
C79 C78 C83 122.0(5)
C79 C78 H78 119.0
C89 C90 H90A 109.9
C89 C90 H90B 109.9
C89 C90 C91 109.0(4)
H90A C90 H90B 108.3
C91 C90 H90A 109.9
C91 C90 H90B 109.9
C113 C114 C115 111.0(5)
C113 C114 H11L 109.4
C113 C114 H11M 109.4
C115 C114 H11L 109.4
C115 C114 H11M 109.4
H11L C114 H11M 108.0
H92A C92 H92B 109.5
H92A C92 H92C 109.5
H92B C92 H92C 109.5
C91 C92 H92A 109.5
C91 C92 H92B 109.5
C91 C92 H92C 109.5
C90 C91 H91A 108.9
C90 C91 H91B 108.9
C92 C91 C90 113.2(5)
C92 C91 H91A 108.9
C92 C91 H91B 108.9
H91A C91 H91B 107.8
C115 C116 H11N 109.5
C115 C116 H11O 109.5
C115 C116 H11P 109.5
H11N C116 H11O 109.5
H11N C116 H11P 109.5
H11O C116 H11P 109.5
C107 C108 H10U 109.5
C107 C108 H10V 109.5
C107 C108 H10W 109.5
H10U C108 H10V 109.5
H10U C108 H10W 109.5
H10V C108 H10W 109.5
B1 B5 B2 59.7(3)
B1 B5 B6 89.7(4)
B1 B5 B4 61.3(3)
B2 B5 B6 59.5(3)
B4 B5 B2 89.5(4)
B4 B5 B6 58.6(3)
C21 B5 B1 133.2(5)
C21 B5 B2 136.7(5)
C21 B5 B6 137.0(5)
C21 B5 B4 133.9(5)
C34 C29 H29 119.2
C30 C29 C34 121.6(5)
C30 C29 H29 119.2
C48 C49 H49A 109.1
C48 C49 H49B 109.1
C48 C49 B9 112.6(5)
H49A C49 H49B 107.8
B9 C49 H49A 109.1
B9 C49 H49B 109.1
B12 B10 B11 59.2(3)
B12 B10 B9 90.0(4)
C77 B10 B12 136.1(5)
C77 B10 B7 128.4(5)
C77 B10 B11 141.4(5)
C77 B10 B9 133.5(5)
B7 B10 B12 59.7(3)
B7 B10 B11 90.2(4)
B7 B10 B9 62.5(3)
B9 B10 B11 58.8(3)
C84 B11 B12 134.2(5)
C84 B11 B8 128.0(5)
C84 B11 B10 142.3(5)
C84 B11 B9 135.5(5)
B12 B11 B10 58.2(3)
B12 B11 B9 89.8(4)
B8 B11 B12 60.0(3)
B8 B11 B10 89.6(4)
B8 B11 B9 61.8(4)
B9 B11 B10 59.4(3)
B8 B9 B7 60.5(3)
B8 B9 H8A 40.7(3)
B7 B9 H8A 39.6(3)
C49 B9 B8 137.2(5)
C49 B9 B7 132.4(4)
C49 B9 B10 133.9(5)
C49 B9 B11 138.6(5)
C49 B9 H8A 116.9(6)
B10 B9 B8 88.7(4)
B10 B9 B7 57.3(3)
B10 B9 H8A 94.3(5)
B11 B9 B8 57.6(3)
B11 B9 B7 88.9(4)
B11 B9 B10 61.8(3)
B11 B9 H8A 95.4(5)

loop_
_geom_bond_atom_site_label_1
_geom_bond_atom_site_label_2
_geom_bond_distance
Br6 C38 1.926(5)
Br4 C24 1.917(6)
Br7 C45 1.907(5)
Br11 C73 1.904(6)
Br10 C66 1.916(5)
Br9 C52 1.908(6)
Br3 C17 1.909(5)
Br8 C59 1.908(6)
Br12 C80 1.923(6)
Br1 C4 1.910(6)
Br2 C10 1.909(6)
Br5 C31 1.916(6)
C58 H58 0.9500
C58 C57 1.386(8)
C58 C59 1.375(8)
C10 C9 1.387(9)
C10 C11 1.385(9)
N1 C97 1.533(6)
N1 C93 1.515(6)
N1 C89 1.514(6)
N1 C85 1.533(6)
C16 H16 0.9500
C16 C17 1.386(8)
C16 C15 1.381(8)
C64 H64 0.9500
C64 C65 1.389(7)
C64 C69 1.393(7)
C55 C54 1.396(8)
C55 C50 1.401(8)
C55 C56 1.507(8)
C27 C22 1.405(8)
C27 C28 1.494(8)
C27 C26 1.391(8)
C76 C77 1.503(8)
C76 C71 1.392(8)
C76 C75 1.394(8)
C70 H70A 0.9900
C70 H70B 0.9900
C70 B12 1.594(8)
C70 C69 1.505(7)
C57 H57 0.9500
C57 C62 1.403(8)
C48 C43 1.399(8)
C48 C47 1.385(7)
C48 C49 1.510(7)
C101 H10D 0.9900
C101 H10E 0.9900
C101 N2 1.533(6)
C101 C102 1.514(7)
C43 H43 0.9500
C43 C44 1.386(8)
C46 H46 0.9500
C46 C47 1.392(8)
C46 C45 1.393(7)
C9 H9 0.9500
C9 C8 1.384(9)
C38 C39 1.371(8)
C38 C37 1.379(8)
C22 H22 0.9500
C22 C23 1.388(8)
C97 H97A 0.9900
C97 H97B 0.9900
C97 C98 1.532(7)
C83 C84 1.506(7)
C83 C82 1.390(8)
C83 C78 1.394(8)
C1 C2 1.386(8)
C1 C6 1.407(8)
C1 C7 1.494(8)
C84 H84A 0.9900
C84 H84B 0.9900
C84 B11 1.600(8)
C20 C19 1.387(8)
C20 C15 1.405(8)
C20 C21 1.509(7)
C73 C72 1.382(8)
C73 C74 1.390(8)
C87 H87A 0.9900
C87 H87B 0.9900
C87 C86 1.525(8)
C87 C88 1.517(8)
C103 H10F 0.9900
C103 H10G 0.9900
C103 C104 1.517(8)
C103 C102 1.527(7)
C68 H68 0.9500
C68 C67 1.389(8)
C68 C69 1.390(7)
C41 C40 1.397(8)
C41 C36 1.394(7)
C41 C42 1.499(7)
C79 H79 0.9500
C79 C80 1.366(8)
C79 C78 1.378(8)
C53 H53 0.9500
C53 C52 1.377(8)
C53 C54 1.388(8)
C99 H99A 0.9900
C99 H99B 0.9900
C99 C98 1.518(7)
C99 C100 1.526(8)
B12 B8 1.739(8)
B12 B7 1.729(8)
B12 B10 1.746(8)
B12 B11 1.764(8)
C72 H72 0.9500
C72 C71 1.380(8)
C61 H61 0.9500
C61 C62 1.406(8)
C61 C60 1.376(8)
C93 H93A 0.9900
C93 H93B 0.9900
C93 C94 1.528(8)
C98 H98A 0.9900
C98 H98B 0.9900
C66 C67 1.386(7)
C66 C65 1.368(7)
C40 H40 0.9500
C40 C39 1.386(8)
C39 H39 0.9500
C52 C51 1.388(8)
C95 H95A 0.9900
C95 H95B 0.9900
C95 C96 1.508(8)
C95 C94 1.517(8)
C17 C18 1.383(8)
C107 H10H 0.9900
C107 H10I 0.9900
C107 C106 1.518(7)
C107 C108 1.505(8)
C104 H10J 0.9800
C104 H10K 0.9800
C104 H10L 0.9800
C28 H28A 0.9900
C28 H28B 0.9900
C28 B4 1.607(8)
C18 H18 0.9500
C18 C19 1.389(8)
C62 C63 1.493(8)
C36 H36 0.9500
C36 C37 1.389(8)
C54 H54 0.9500
B3 B1 1.805(8)
B3 C42 1.592(8)
B3 B2 1.767(9)
B3 B6 1.724(9)
B3 B4 1.755(8)
B3 H3 1.216(6)
C50 H50 0.9500
C50 C51 1.381(8)
C37 H37 0.9500
C5 H5 0.9500
C5 C4 1.379(9)
C5 C6 1.373(9)
C34 C35 1.493(8)
C34 C33 1.397(8)
C34 C29 1.403(8)
C2 H2 0.9500
C2 C3 1.385(9)
C106 H10M 0.9900
C106 H10N 0.9900
C106 C105 1.519(8)
C14 H14A 0.9900
C14 H14B 0.9900
C14 C13 1.500(8)
C14 B6 1.610(8)
B1 C35 1.602(8)
B1 B2 1.739(8)
B1 B4 1.764(8)
B1 B5 1.717(9)
B1 H3 1.131(6)
C35 H35A 0.9900
C35 H35B 0.9900
C77 H77A 0.9900
C77 H77B 0.9900
C77 B10 1.595(8)
C67 H67 0.9500
C51 H51 0.9500
C4 C3 1.379(9)
C13 C8 1.396(8)
C13 C12 1.397(8)
C60 H60 0.9500
C60 C59 1.396(8)
C109 H10O 0.9900
C109 H10P 0.9900
C109 N2 1.521(7)
C109 C110 1.517(8)
C81 H81 0.9500
C81 C80 1.377(8)
C81 C82 1.381(8)
C33 H33 0.9500
C33 C32 1.379(8)
C42 H42A 0.9900
C42 H42B 0.9900
C19 H19 0.9500
C105 H10Q 0.9900
C105 H10R 0.9900
C105 N2 1.507(7)
C26 H26 0.9500
C26 C25 1.393(8)
C3 H3A 0.9500
C47 H47 0.9500
C86 H86A 0.9900
C86 H86B 0.9900
C86 C85 1.527(7)
C89 H89A 0.9900
C89 H89B 0.9900
C89 C90 1.518(7)
C65 H65 0.9500
B2 B6 1.777(9)
B2 C7 1.588(8)
B2 B5 1.777(8)
B2 H3 1.190(6)
C11 H11 0.9500
C11 C12 1.389(9)
B8 C63 1.594(8)
B8 B7 1.817(8)
B8 B11 1.713(9)
B8 B9 1.788(8)
B8 H8A 1.1799(15)
C113 H11A 0.9900
C113 H11B 0.9900
C113 N2 1.528(7)
C113 C114 1.514(8)
C71 H71 0.9500
C15 H15 0.9500
C24 C25 1.383(8)
C24 C23 1.375(8)
C44 H44 0.9500
C44 C45 1.370(8)
C63 H63A 0.9900
C63 H63B 0.9900
B6 B4 1.735(8)
B6 B5 1.802(8)
C6 H6 0.9500
C25 H25 0.9500
C96 H96A 0.9800
C96 H96B 0.9800
C96 H96C 0.9800
C112 H11C 0.9800
C112 H11D 0.9800
C112 H11E 0.9800
C112 C111 1.510(8)
C111 H11F 0.9900
C111 H11G 0.9900
C111 C110 1.535(7)
C85 H85A 0.9900
C85 H85B 0.9900
C8 H8 0.9500
B7 C56 1.597(7)
B7 B10 1.725(9)
B7 B9 1.818(8)
B7 H8A 1.1800(15)
C100 H10A 0.9800
C100 H10B 0.9800
C100 H10C 0.9800
C32 H32 0.9500
C32 C31 1.379(9)
B4 B5 1.744(8)
C74 H74 0.9500
C74 C75 1.390(8)
C23 H23 0.9500
C7 H7A 0.9900
C7 H7B 0.9900
C110 H11H 0.9900
C110 H11I 0.9900
C75 H75 0.9500
C12 H12 0.9500
C21 H21A 0.9900
C21 H21B 0.9900
C21 B5 1.605(8)
C30 H30 0.9500
C30 C31 1.383(9)
C30 C29 1.374(9)
C82 H82 0.9500
C56 H56A 0.9900
C56 H56B 0.9900
C88 H88A 0.9800
C88 H88B 0.9800
C88 H88C 0.9800
C94 H94A 0.9900
C94 H94B 0.9900
C102 H10S 0.9900
C102 H10T 0.9900
C115 H11J 0.9900
C115 H11K 0.9900
C115 C114 1.524(8)
C115 C116 1.510(9)
C78 H78 0.9500
C90 H90A 0.9900
C90 H90B 0.9900
C90 C91 1.527(8)
C114 H11L 0.9900
C114 H11M 0.9900
C92 H92A 0.9800
C92 H92B 0.9800
C92 H92C 0.9800
C92 C91 1.519(8)
C91 H91A 0.9900
C91 H91B 0.9900
C116 H11N 0.9800
C116 H11O 0.9800
C116 H11P 0.9800
C108 H10U 0.9800
C108 H10V 0.9800
C108 H10W 0.9800
C29 H29 0.9500
C49 H49A 0.9900
C49 H49B 0.9900
C49 B9 1.592(8)
B10 B11 1.822(8)
B10 B9 1.779(9)
B11 B9 1.769(8)
B9 H8A 1.1800(15)

loop_
_twin_individual_id
_twin_individual_mass_fraction_refined
1 0.451(13)
2 0.549(13)
